data_7706325
loop_
_publ_author_name
'Deorukhkar, Neel'
'Besnard, C\'eline'
'Gu\'en\'ee, Laure'
'Piguet, Claude'

_publ_section_title
;
 Tuning spin-crossover transition temperatures in non-symmetrical
 homoleptic meridional/facial [Fe(didentate)<sub>3</sub>]<sup>2+</sup>
 complexes: what for and who cares about it?
;
_journal_issue 4
_journal_name_full 'Dalton transactions (Cambridge, England : 2003)'
_journal_page_first 1206
_journal_page_last 1223
_journal_paper_doi 10.1039/d0dt03828h
_journal_volume 50
_journal_year 2021
_chemical_formula_moiety 'C36 H30 N12 Ni, 2(Cl O4), C2 H3 N'
_chemical_formula_sum 'C38 H33 Cl2 N13 Ni O8'
_chemical_formula_weight 929.38
_space_group_crystal_system monoclinic
_space_group_IT_number 14
_space_group_name_Hall '-P 2ybc'
_space_group_name_H-M_alt 'P 1 21/c 1'
_atom_sites_solution_hydrogens geom
_atom_sites_solution_primary dual
_atom_sites_solution_secondary difmap
_audit_creation_date 2020-12-04
_audit_creation_method
;
Olex2 1.3
(compiled 2020.11.12 svn.r5f609507 for OlexSys, GUI svn.r6226)
;
_audit_update_record
;
2020-12-05 deposited with the CCDC.	2020-12-15 downloaded from the CCDC.
;
_cell_angle_alpha 90
_cell_angle_beta 96.5810(10)
_cell_angle_gamma 90
_cell_formula_units_Z 4
_cell_length_a 9.51580(10)
_cell_length_b 22.5839(2)
_cell_length_c 19.1174(2)
_cell_measurement_reflns_used 20416
_cell_measurement_temperature 180.00(10)
_cell_measurement_theta_max 68.9230
_cell_measurement_theta_min 2.2720
_cell_volume 4081.33(7)
_computing_cell_refinement 'CrysAlisPro 1.171.39.46 (Rigaku OD, 2018)'
_computing_data_collection 'CrysAlisPro 1.171.39.46 (Rigaku OD, 2018)'
_computing_data_reduction 'CrysAlisPro 1.171.39.46 (Rigaku OD, 2018)'
_computing_molecular_graphics 'Olex2 1.3 (Dolomanov et al., 2009)'
_computing_publication_material 'Olex2 1.3 (Dolomanov et al., 2009)'
_computing_structure_refinement 'SHELXL 2018/3 (Sheldrick, 2015)'
_computing_structure_solution 'SHELXT (Sheldrick, 2015)'
_diffrn_ambient_environment N~2~
_diffrn_ambient_temperature 180.00(10)
_diffrn_detector 'CCD plate'
_diffrn_detector_area_resol_mean 10.4670
_diffrn_detector_type Atlas
_diffrn_measured_fraction_theta_full 1.000
_diffrn_measured_fraction_theta_max 0.994
_diffrn_measurement_details
;
List of Runs (angles in degrees, time in seconds):

  # Type    Start    End  Width  t~exp~   \w     \q     \k     \f   Frames
#--------------------------------------------------------------------------
  1  \w    -86.00  -2.00   1.00    1.00    --  -38.13 125.00   0.00   84
  2  \w    -10.00  41.00   1.00    1.00    --  -38.13  38.00 120.00   51
  3  \w   -123.00 -80.00   1.00    1.00    --  -38.13 -84.00  48.00   43
  4  \w     11.00 105.00   1.00    1.00    --   38.13  57.00-120.00   94
  5  \w     32.00  58.00   1.00    1.00    --   38.13-125.00-180.00   26
  6  \w      1.00  49.00   1.00    1.00    --   38.13 -99.00 -30.00   48
  7  \w      3.00  71.00   1.00    1.00    --   38.13 -99.00-120.00   68
  8  \w     79.00 108.00   1.00    4.00    --  100.00-111.00 -60.00   29
  9  \w     81.00 151.00   1.00    4.00    --  100.00 178.00 120.00   70
 10  \w     24.00 112.00   1.00    4.00    --  100.00 -61.00 150.00   88
 11  \w     42.00 117.00   1.00    4.00    --  100.00 -77.00  90.00   75
 12  \w     85.00 112.00   1.00    4.00    --  100.00-111.00  90.00   27
 13  \w     21.00 121.00   1.00    4.00    --  100.00 -30.00 150.00  100
 14  \w     67.00 118.00   1.00    4.00    --  100.00  77.00 -90.00   51
 15  \w    101.00 178.00   1.00    4.00    --  100.00 111.00-180.00   77
 16  \w     88.00 113.00   1.00    4.00    --  100.00-111.00-180.00   25
 17  \w     91.00 178.00   1.00    4.00    --  100.00  77.00-120.00   87
 18  \w     58.00  83.00   1.00    4.00    --  100.00 178.00   0.00   25
 19  \w     99.00 142.00   1.00    4.00    --  100.00 178.00   0.00   43
 20  \w     88.00 113.00   1.00    4.00    --  100.00-111.00  30.00   25
 21  \w    100.00 144.00   1.00    4.00    --  100.00 111.00  60.00   44
 22  \w     37.00  64.00   1.00    4.00    --  100.00-111.00-180.00   27
 23  \w     97.00 149.00   1.00    4.00    --  100.00  45.00-120.00   52
 24  \w    144.00 169.00   1.00    4.00    --  100.00  77.00 -90.00   25
 25  \w     24.00  58.00   1.00    4.00    --  100.00 -94.00  90.00   34
 26  \w     12.00 175.00   1.00    4.00    --  100.00   0.00  60.00  163
;
_diffrn_measurement_device 'four-circle diffractometer'
_diffrn_measurement_device_type 'SuperNova, Dual, Cu at home/near, Atlas'
_diffrn_measurement_method '\w scans'
_diffrn_orient_matrix_type 'CrysAlisPro convention (1999,Acta A55,543-557)'
_diffrn_orient_matrix_UB_11 0.1544003000
_diffrn_orient_matrix_UB_12 -0.0191123000
_diffrn_orient_matrix_UB_13 0.0212247000
_diffrn_orient_matrix_UB_21 0.0263445000
_diffrn_orient_matrix_UB_22 0.0570868000
_diffrn_orient_matrix_UB_23 0.0437239000
_diffrn_orient_matrix_UB_31 -0.0449415000
_diffrn_orient_matrix_UB_32 -0.0320821000
_diffrn_orient_matrix_UB_33 0.0649507000
_diffrn_radiation_monochromator mirror
_diffrn_radiation_probe x-ray
_diffrn_radiation_type 'Cu K\a'
_diffrn_radiation_wavelength 1.54184
_diffrn_reflns_av_R_equivalents 0.0197
_diffrn_reflns_av_unetI/netI 0.0140
_diffrn_reflns_Laue_measured_fraction_full 1.000
_diffrn_reflns_Laue_measured_fraction_max 0.994
_diffrn_reflns_limit_h_max 10
_diffrn_reflns_limit_h_min -11
_diffrn_reflns_limit_k_max 27
_diffrn_reflns_limit_k_min -27
_diffrn_reflns_limit_l_max 23
_diffrn_reflns_limit_l_min -17
_diffrn_reflns_number 33472
_diffrn_reflns_point_group_measured_fraction_full 1.000
_diffrn_reflns_point_group_measured_fraction_max 0.994
_diffrn_reflns_theta_full 67.500
_diffrn_reflns_theta_max 68.897
_diffrn_reflns_theta_min 3.040
_diffrn_source 'micro-focus sealed X-ray tube'
_diffrn_source_type 'SuperNova (Cu) X-ray Source'
_exptl_absorpt_coefficient_mu 2.485
_exptl_absorpt_correction_T_max 0.699
_exptl_absorpt_correction_T_min 0.638
_exptl_absorpt_correction_type analytical
_exptl_absorpt_process_details
;
CrysAlisPro 1.171.39.46 (Rigaku Oxford Diffraction, 2018)
Analytical numeric absorption correction using a multifaceted crystal
			model based on expressions derived by R.C. Clark & J.S. Reid.
(Clark, R. C. & Reid, J. S. (1995). Acta Cryst. A51, 887-897)
Empirical absorption correction using spherical harmonics,
 implemented in SCALE3 ABSPACK scaling algorithm.
;
_exptl_crystal_colour pink
_exptl_crystal_colour_primary pink
_exptl_crystal_density_diffrn 1.513
_exptl_crystal_description prism
_exptl_crystal_F_000 1912
_exptl_crystal_size_max 0.234
_exptl_crystal_size_mid 0.218
_exptl_crystal_size_min 0.18
_refine_diff_density_max 0.821
_refine_diff_density_min -0.669
_refine_diff_density_rms 0.060
_refine_ls_extinction_method none
_refine_ls_goodness_of_fit_ref 1.044
_refine_ls_hydrogen_treatment constr
_refine_ls_matrix_type full
_refine_ls_number_parameters 609
_refine_ls_number_reflns 7537
_refine_ls_number_restraints 62
_refine_ls_restrained_S_all 1.067
_refine_ls_R_factor_all 0.0484
_refine_ls_R_factor_gt 0.0468
_refine_ls_shift/su_max 0.001
_refine_ls_shift/su_mean 0.000
_refine_ls_structure_factor_coef Fsqd
_refine_ls_weighting_details 'w=1/[\s^2^(Fo^2^)+(0.0715P)^2^+3.9109P] where P=(Fo^2^+2Fc^2^)/3'
_refine_ls_weighting_scheme calc
_refine_ls_wR_factor_gt 0.1301
_refine_ls_wR_factor_ref 0.1316
_reflns_Friedel_coverage 0.000
_reflns_number_gt 7166
_reflns_number_total 7537
_reflns_threshold_expression 'I > 2\s(I)'
_cod_data_source_file d0dt03828h2.cif
_cod_data_source_block 4_NiL6ClO4
_cod_depositor_comments 'Adding full bibliography for 7706322--7706338.cif.'
_cod_database_code 7706325
_shelx_shelxl_version_number 2018/3
_chemical_oxdiff_formula 'C38 H33 Cl2 N13 Ni O8'
_shelx_space_group_comment
;
The symmetry employed for this shelxl refinement is uniquely defined
by the following loop, which should always be used as a source of
symmetry information in preference to the above space-group names.
They are only intended as comments.
;
_reflns_odcompleteness_completeness 99.99
_reflns_odcompleteness_iscentric 1
_reflns_odcompleteness_theta 66.97
_olex2_refinement_description
;
1. Fixed Uiso
 At 1.2 times of:
  All C(H) groups
 At 1.5 times of:
  All C(H,H,H) groups
2. Restrained distances
 Cl2A-O5A \\sim Cl2B-O5B
 with sigma of 0.02
 Cl2B-O7B \\sim Cl2A-O7A
 with sigma of 0.02
 Cl2A-O8A \\sim Cl2B-O8B
 with sigma of 0.02
 Cl2B-O6B \\sim Cl2A-O6A
 with sigma of 0.02
3. Uiso/Uaniso restraints and constraints
Cl2A \\sim Cl2B: within 1.7A with sigma of 0.04 and sigma for terminal atoms of
0.08 within 1.7A
4. Rigid body (RIGU) restrains
 Cl2A, O6A, O5A, O8A, O7A
 with sigma for 1-2 distances of 0.001 and sigma for 1-3 distances of 0.001
 Cl2B, O8B, O7B, O5B, O6B
 with sigma for 1-2 distances of 0.001 and sigma for 1-3 distances of 0.001
5. Others
 Sof(Cl2B)=Sof(O5B)=Sof(O6B)=Sof(O7B)=Sof(O8B)=1-FVAR(1)
 Sof(Cl2A)=Sof(O8A)=Sof(O7A)=Sof(O5A)=Sof(O6A)=FVAR(1)
6.a Aromatic/amide H refined with riding coordinates:
 C2(H2), C3(H3), C4(H4), C5(H5), C10(H10), C11(H11), C12(H12), C14(H14),
 C15(H15), C16(H16), C17(H17), C22(H22), C23(H23), C24(H24), C26(H26), C27(H27),
  C28(H28), C29(H29), C34(H34), C35(H35), C36(H36)
6.b Idealised Me refined as rotating group:
 C8(H8A,H8B,H8C), C20(H20A,H20B,H20C), C32(H32A,H32B,H32C), C38(H38A,H38B,H38C)
;
_olex2_submission_special_instructions 'No special instructions were received'
_oxdiff_exptl_absorpt_empirical_details
;
Empirical correction (ABSPACK) includes:
- Absorption correction using spherical harmonics
- Frame scaling
;
_oxdiff_exptl_absorpt_empirical_full_max 1.249
_oxdiff_exptl_absorpt_empirical_full_min 0.876

loop_
_space_group_symop_operation_xyz
'x, y, z'
'-x, y+1/2, -z+1/2'
'-x, -y, -z'
'x, -y-1/2, z-1/2'

loop_
_atom_site_label
_atom_site_type_symbol
_atom_site_fract_x
_atom_site_fract_y
_atom_site_fract_z
_atom_site_U_iso_or_equiv
_atom_site_adp_type
_atom_site_occupancy
_atom_site_site_symmetry_order
_atom_site_calc_flag
_atom_site_refinement_flags_posn
_atom_site_refinement_flags_adp
_atom_site_refinement_flags_occupancy
_atom_site_disorder_assembly
_atom_site_disorder_group
Ni1 Ni 0.41105(4) 0.31654(2) 0.68339(2) 0.02847(12) Uani 1 1 d . . . . .
N1 N 0.5147(2) 0.37064(8) 0.61915(10) 0.0313(4) Uani 1 1 d . . . . .
N2 N 0.5549(2) 0.39548(9) 0.51014(10) 0.0325(4) Uani 1 1 d . . . . .
N3 N 0.3455(2) 0.27993(8) 0.58157(10) 0.0327(4) Uani 1 1 d . . . . .
N4 N 0.3965(2) 0.28585(9) 0.46318(10) 0.0371(4) Uani 1 1 d . . . . .
N5 N 0.5570(2) 0.24854(8) 0.69766(10) 0.0320(4) Uani 1 1 d . . . . .
N6 N 0.6038(2) 0.15577(8) 0.73249(10) 0.0360(4) Uani 1 1 d . . . . .
N7 N 0.2985(2) 0.25320(8) 0.73434(10) 0.0316(4) Uani 1 1 d . . . . .
N8 N 0.3262(3) 0.16075(9) 0.79381(11) 0.0424(5) Uani 1 1 d . . . . .
N9 N 0.45949(19) 0.35876(8) 0.77966(10) 0.0304(4) Uani 1 1 d . . . . .
N10 N 0.3932(2) 0.42434(9) 0.85721(10) 0.0339(4) Uani 1 1 d . . . . .
N11 N 0.2531(2) 0.38308(8) 0.67881(10) 0.0314(4) Uani 1 1 d . . . . .
N12 N 0.1994(2) 0.47303(9) 0.73538(12) 0.0406(5) Uani 1 1 d . . . . .
C1 C 0.5953(2) 0.42149(10) 0.62305(12) 0.0317(5) Uani 1 1 d . . . . .
C2 C 0.6485(3) 0.45586(11) 0.68111(13) 0.0365(5) Uani 1 1 d . . . . .
H2 H 0.632500 0.445415 0.727677 0.044 Uiso 1 1 calc R U . . .
C3 C 0.7252(3) 0.50556(12) 0.66757(14) 0.0417(6) Uani 1 1 d . . . . .
H3 H 0.761262 0.530289 0.705660 0.050 Uiso 1 1 calc R U . . .
C4 C 0.7514(3) 0.52059(11) 0.59884(15) 0.0435(6) Uani 1 1 d . . . . .
H4 H 0.805794 0.554933 0.591884 0.052 Uiso 1 1 calc R U . . .
C5 C 0.7008(3) 0.48707(11) 0.54153(14) 0.0400(5) Uani 1 1 d . . . . .
H5 H 0.718975 0.497255 0.495207 0.048 Uiso 1 1 calc R U . . .
C6 C 0.6214(2) 0.43747(10) 0.55477(12) 0.0303(4) Uani 1 1 d . . . . .
C7 C 0.4920(2) 0.35652(10) 0.55125(11) 0.0289(4) Uani 1 1 d . . . . .
C8 C 0.5576(3) 0.39461(13) 0.43385(12) 0.0422(6) Uani 1 1 d . . . . .
H8A H 0.624935 0.364521 0.421671 0.063 Uiso 1 1 calc R U . . .
H8B H 0.586744 0.433545 0.418054 0.063 Uiso 1 1 calc R U . . .
H8C H 0.463031 0.385174 0.410687 0.063 Uiso 1 1 calc R U . . .
C9 C 0.4065(2) 0.30480(10) 0.52904(12) 0.0312(5) Uani 1 1 d . . . . .
C10 C 0.3193(3) 0.23697(11) 0.44867(14) 0.0426(6) Uani 1 1 d . . . . .
H10 H 0.309242 0.222059 0.401897 0.051 Uiso 1 1 calc R U . . .
C11 C 0.2536(3) 0.20730(12) 0.49935(14) 0.0453(6) Uani 1 1 d . . . . .
H11 H 0.199886 0.172377 0.488443 0.054 Uiso 1 1 calc R U . . .
C12 C 0.2697(3) 0.23070(11) 0.56617(13) 0.0384(5) Uani 1 1 d . . . . .
H12 H 0.226033 0.211518 0.602265 0.046 Uiso 1 1 calc R U . . .
C13 C 0.6849(2) 0.23237(10) 0.67541(12) 0.0330(5) Uani 1 1 d . . . . .
C14 C 0.7763(2) 0.26294(12) 0.63610(13) 0.0386(5) Uani 1 1 d . . . . .
H14 H 0.758858 0.302907 0.622223 0.046 Uiso 1 1 calc R U . . .
C15 C 0.8928(3) 0.23270(13) 0.61823(15) 0.0447(6) Uani 1 1 d . . . . .
H15 H 0.956111 0.252099 0.590766 0.054 Uiso 1 1 calc R U . . .
C16 C 0.9206(3) 0.17354(13) 0.63977(15) 0.0467(6) Uani 1 1 d . . . . .
H16 H 1.001859 0.154126 0.626269 0.056 Uiso 1 1 calc R U . . .
C17 C 0.8330(3) 0.14344(12) 0.67973(14) 0.0434(6) Uani 1 1 d . . . . .
H17 H 0.852518 0.103930 0.694901 0.052 Uiso 1 1 calc R U . . .
C18 C 0.7142(3) 0.17371(11) 0.69690(12) 0.0354(5) Uani 1 1 d . . . . .
C19 C 0.5114(3) 0.20163(10) 0.73029(11) 0.0324(5) Uani 1 1 d . . . . .
C20 C 0.5911(4) 0.09560(11) 0.75997(14) 0.0487(7) Uani 1 1 d . . . . .
H20A H 0.667603 0.088402 0.797846 0.073 Uiso 1 1 calc R U . . .
H20B H 0.597447 0.066881 0.722026 0.073 Uiso 1 1 calc R U . . .
H20C H 0.499639 0.091305 0.778382 0.073 Uiso 1 1 calc R U . . .
C21 C 0.3717(3) 0.20402(10) 0.75542(11) 0.0326(5) Uani 1 1 d . . . . .
C22 C 0.1955(3) 0.16723(12) 0.81179(15) 0.0479(6) Uani 1 1 d . . . . .
H22 H 0.158886 0.137058 0.839216 0.057 Uiso 1 1 calc R U . . .
C23 C 0.1112(3) 0.21542(12) 0.79262(13) 0.0429(6) Uani 1 1 d . . . . .
H23 H 0.018247 0.218690 0.805753 0.052 Uiso 1 1 calc R U . . .
C24 C 0.1679(3) 0.25863(11) 0.75353(12) 0.0352(5) Uani 1 1 d . . . . .
H24 H 0.113576 0.292887 0.739914 0.042 Uiso 1 1 calc R U . . .
C25 C 0.5381(2) 0.34847(10) 0.84424(12) 0.0336(5) Uani 1 1 d . . . . .
C26 C 0.6401(3) 0.30532(12) 0.86521(14) 0.0426(6) Uani 1 1 d . . . . .
H26 H 0.671994 0.278156 0.832534 0.051 Uiso 1 1 calc R U . . .
C27 C 0.6920(3) 0.30417(14) 0.93585(16) 0.0556(7) Uani 1 1 d . . . . .
H27 H 0.760590 0.275264 0.952114 0.067 Uiso 1 1 calc R U . . .
C28 C 0.6458(3) 0.34474(15) 0.98416(16) 0.0569(8) Uani 1 1 d . . . . .
H28 H 0.682602 0.341788 1.032365 0.068 Uiso 1 1 calc R U . . .
C29 C 0.5493(3) 0.38839(13) 0.96405(14) 0.0478(6) Uani 1 1 d . . . . .
H29 H 0.520590 0.416448 0.996602 0.057 Uiso 1 1 calc R U . . .
C30 C 0.4960(3) 0.38918(11) 0.89307(13) 0.0362(5) Uani 1 1 d . . . . .
C31 C 0.3746(2) 0.40365(9) 0.79029(12) 0.0299(4) Uani 1 1 d . . . . .
C32 C 0.3226(3) 0.47326(12) 0.88972(14) 0.0436(6) Uani 1 1 d . . . . .
H32A H 0.386149 0.507519 0.895212 0.065 Uiso 1 1 calc R U . . .
H32B H 0.298589 0.460887 0.936022 0.065 Uiso 1 1 calc R U . . .
H32C H 0.236039 0.484052 0.859639 0.065 Uiso 1 1 calc R U . . .
C33 C 0.2686(2) 0.42219(10) 0.73259(12) 0.0311(5) Uani 1 1 d . . . . .
C34 C 0.1048(3) 0.48496(12) 0.67988(16) 0.0503(7) Uani 1 1 d . . . . .
H34 H 0.052732 0.520852 0.679830 0.060 Uiso 1 1 calc R U . . .
C35 C 0.0795(3) 0.44786(13) 0.62303(16) 0.0516(7) Uani 1 1 d . . . . .
H35 H 0.011341 0.457274 0.584350 0.062 Uiso 1 1 calc R U . . .
C36 C 0.1575(3) 0.39618(12) 0.62453(13) 0.0398(5) Uani 1 1 d . . . . .
H36 H 0.142590 0.369412 0.586060 0.048 Uiso 1 1 calc R U . . .
Cl1 Cl 0.05917(7) 0.64203(3) 0.55015(3) 0.04608(17) Uani 1 1 d . . . . .
O1 O -0.0850(2) 0.65832(14) 0.53657(12) 0.0785(8) Uani 1 1 d . . . . .
O2 O 0.1248(3) 0.6655(2) 0.61280(17) 0.1298(17) Uani 1 1 d . . . . .
O3 O 0.1343(3) 0.65378(14) 0.49297(13) 0.0778(8) Uani 1 1 d . . . . .
O4 O 0.0656(4) 0.58032(15) 0.5579(3) 0.1345(17) Uani 1 1 d . . . . .
Cl2A Cl 0.2915(4) 0.06442(13) 0.61814(11) 0.0470(7) Uani 0.602(11) 1 d D U P A 1
O8A O 0.2048(9) 0.0917(4) 0.6602(3) 0.115(3) Uani 0.602(11) 1 d D . P A 1
O7A O 0.4131(9) 0.1053(3) 0.6168(4) 0.087(2) Uani 0.602(11) 1 d D . P A 1
O5A O 0.3467(6) 0.0121(2) 0.6541(3) 0.0711(15) Uani 0.602(11) 1 d D . P A 1
O6A O 0.2340(10) 0.0534(4) 0.5499(3) 0.096(3) Uani 0.602(11) 1 d D . P A 1
Cl2B Cl 0.2621(10) 0.0629(3) 0.6156(4) 0.101(3) Uani 0.398(11) 1 d D U P A 2
O5B O 0.3536(8) 0.0183(4) 0.6045(10) 0.115(4) Uani 0.398(11) 1 d D . P A 2
O6B O 0.1742(11) 0.0722(6) 0.5510(5) 0.083(3) Uani 0.398(11) 1 d D . P A 2
O7B O 0.3384(13) 0.1170(3) 0.6316(5) 0.078(3) Uani 0.398(11) 1 d D . P A 2
O8B O 0.1634(12) 0.0537(6) 0.6648(5) 0.104(3) Uani 0.398(11) 1 d D . P A 2
N13 N 0.0705(5) 0.36330(18) 0.8439(2) 0.1044(14) Uani 1 1 d . . . . .
C37 C 0.0045(4) 0.39217(16) 0.8738(2) 0.0722(10) Uani 1 1 d . . . . .
C38 C -0.0700(5) 0.4286(2) 0.9178(4) 0.122(2) Uani 1 1 d . . . . .
H38A H -0.057295 0.470279 0.905731 0.182 Uiso 1 1 calc R U . . .
H38B H -0.033202 0.421936 0.967140 0.182 Uiso 1 1 calc R U . . .
H38C H -0.170902 0.418651 0.910743 0.182 Uiso 1 1 calc R U . . .

loop_
_atom_site_aniso_label
_atom_site_aniso_U_11
_atom_site_aniso_U_22
_atom_site_aniso_U_33
_atom_site_aniso_U_23
_atom_site_aniso_U_13
_atom_site_aniso_U_12
Ni1 0.0313(2) 0.0265(2) 0.0275(2) 0.00267(14) 0.00302(15) 0.00161(14)
N1 0.0350(10) 0.0295(9) 0.0293(9) 0.0006(7) 0.0027(7) 0.0009(8)
N2 0.0334(9) 0.0350(10) 0.0294(9) 0.0015(8) 0.0049(7) 0.0021(8)
N3 0.0324(10) 0.0317(10) 0.0331(10) 0.0005(8) 0.0006(8) 0.0009(8)
N4 0.0430(11) 0.0344(10) 0.0328(10) -0.0047(8) -0.0005(8) 0.0061(9)
N5 0.0354(10) 0.0289(9) 0.0313(9) 0.0005(7) 0.0025(8) 0.0039(8)
N6 0.0503(12) 0.0280(10) 0.0292(9) 0.0012(7) 0.0022(8) 0.0080(8)
N7 0.0372(10) 0.0304(9) 0.0272(9) 0.0001(7) 0.0039(7) -0.0015(8)
N8 0.0640(14) 0.0308(10) 0.0342(11) 0.0038(8) 0.0131(10) -0.0011(9)
N9 0.0303(9) 0.0302(9) 0.0300(9) 0.0023(7) 0.0004(7) -0.0003(7)
N10 0.0359(10) 0.0318(10) 0.0334(10) -0.0027(8) 0.0013(8) -0.0028(8)
N11 0.0329(9) 0.0313(9) 0.0298(9) 0.0031(7) 0.0025(7) 0.0026(8)
N12 0.0411(11) 0.0309(10) 0.0481(12) -0.0018(9) -0.0027(9) 0.0054(8)
C1 0.0310(11) 0.0286(11) 0.0357(12) 0.0019(9) 0.0047(9) 0.0027(9)
C2 0.0369(12) 0.0373(12) 0.0355(12) -0.0053(10) 0.0046(9) -0.0012(10)
C3 0.0380(12) 0.0380(13) 0.0494(14) -0.0073(11) 0.0063(11) -0.0031(10)
C4 0.0402(13) 0.0344(12) 0.0574(16) -0.0013(11) 0.0117(11) -0.0058(10)
C5 0.0392(13) 0.0383(13) 0.0439(13) 0.0057(10) 0.0114(10) 0.0007(10)
C6 0.0280(10) 0.0307(11) 0.0324(11) 0.0008(9) 0.0050(8) 0.0033(8)
C7 0.0285(10) 0.0313(11) 0.0267(10) -0.0001(8) 0.0016(8) 0.0051(8)
C8 0.0463(14) 0.0531(15) 0.0278(12) 0.0025(10) 0.0069(10) -0.0005(12)
C9 0.0308(11) 0.0310(11) 0.0310(11) -0.0005(9) -0.0005(9) 0.0062(9)
C10 0.0505(15) 0.0364(13) 0.0383(13) -0.0087(10) -0.0060(11) 0.0052(11)
C11 0.0522(15) 0.0378(13) 0.0435(14) -0.0063(11) -0.0047(11) -0.0023(11)
C12 0.0405(13) 0.0355(12) 0.0381(12) -0.0020(10) 0.0002(10) -0.0036(10)
C13 0.0327(11) 0.0345(11) 0.0306(11) -0.0032(9) -0.0025(9) 0.0049(9)
C14 0.0322(12) 0.0408(13) 0.0420(13) -0.0010(10) 0.0003(10) 0.0013(10)
C15 0.0313(12) 0.0549(16) 0.0471(14) -0.0027(12) 0.0012(10) 0.0033(11)
C16 0.0342(13) 0.0574(16) 0.0464(15) -0.0094(12) -0.0043(11) 0.0126(12)
C17 0.0453(14) 0.0425(14) 0.0396(13) -0.0051(11) -0.0070(11) 0.0153(11)
C18 0.0419(13) 0.0351(12) 0.0274(11) -0.0035(9) -0.0042(9) 0.0070(10)
C19 0.0432(12) 0.0265(10) 0.0272(11) -0.0005(8) 0.0019(9) 0.0029(9)
C20 0.079(2) 0.0282(12) 0.0405(14) 0.0049(10) 0.0131(13) 0.0135(12)
C21 0.0455(13) 0.0276(11) 0.0245(10) -0.0008(8) 0.0034(9) -0.0014(9)
C22 0.0658(18) 0.0381(13) 0.0430(14) 0.0040(11) 0.0203(13) -0.0101(12)
C23 0.0466(14) 0.0456(14) 0.0382(13) 0.0001(11) 0.0121(11) -0.0090(11)
C24 0.0360(12) 0.0380(12) 0.0316(11) -0.0005(9) 0.0043(9) -0.0039(10)
C25 0.0330(11) 0.0340(12) 0.0322(11) 0.0027(9) -0.0027(9) -0.0044(9)
C26 0.0411(13) 0.0396(13) 0.0443(14) 0.0013(11) -0.0076(11) 0.0023(11)
C27 0.0560(17) 0.0528(16) 0.0522(17) 0.0057(13) -0.0189(14) 0.0053(13)
C28 0.0639(19) 0.0629(19) 0.0383(14) 0.0022(13) -0.0178(13) -0.0023(15)
C29 0.0534(16) 0.0510(15) 0.0364(13) -0.0047(11) -0.0060(11) -0.0068(12)
C30 0.0375(12) 0.0339(12) 0.0355(12) 0.0005(9) -0.0025(9) -0.0065(10)
C31 0.0304(11) 0.0274(10) 0.0315(11) 0.0011(8) 0.0021(9) -0.0030(8)
C32 0.0492(14) 0.0402(13) 0.0419(14) -0.0109(11) 0.0071(11) 0.0008(11)
C33 0.0303(11) 0.0283(11) 0.0345(11) 0.0032(9) 0.0028(9) -0.0007(9)
C34 0.0485(15) 0.0379(14) 0.0611(17) -0.0009(12) -0.0084(13) 0.0147(12)
C35 0.0494(15) 0.0509(16) 0.0504(16) 0.0000(13) -0.0118(12) 0.0172(13)
C36 0.0400(13) 0.0421(13) 0.0354(12) 0.0006(10) -0.0031(10) 0.0068(10)
Cl1 0.0440(3) 0.0565(4) 0.0385(3) 0.0026(3) 0.0082(3) 0.0050(3)
O1 0.0520(13) 0.131(2) 0.0524(13) 0.0017(14) 0.0044(10) 0.0429(14)
O2 0.0633(17) 0.248(5) 0.0750(19) -0.083(3) -0.0051(14) 0.033(2)
O3 0.0690(15) 0.111(2) 0.0582(14) 0.0253(14) 0.0279(12) 0.0162(14)
O4 0.103(2) 0.072(2) 0.234(5) 0.072(3) 0.046(3) 0.0076(18)
Cl2A 0.0742(12) 0.0353(11) 0.0320(10) -0.0013(6) 0.0081(7) 0.0049(7)
O8A 0.128(5) 0.144(6) 0.077(3) -0.015(4) 0.029(3) 0.082(5)
O7A 0.104(4) 0.072(3) 0.078(4) 0.025(3) -0.025(3) -0.036(3)
O5A 0.074(3) 0.048(2) 0.093(4) 0.024(2) 0.016(2) 0.0105(17)
O6A 0.143(6) 0.111(5) 0.030(2) -0.008(2) -0.004(3) -0.059(4)
Cl2B 0.120(4) 0.067(3) 0.115(5) -0.006(2) 0.006(3) 0.016(3)
O5B 0.059(4) 0.042(3) 0.248(13) -0.027(5) 0.025(5) 0.010(3)
O6B 0.073(5) 0.112(8) 0.061(4) 0.001(4) -0.005(3) -0.016(4)
O7B 0.114(6) 0.037(3) 0.073(5) -0.012(3) -0.023(4) 0.001(3)
O8B 0.128(6) 0.112(7) 0.081(5) 0.028(5) 0.046(5) 0.018(5)
N13 0.119(3) 0.083(2) 0.121(3) -0.031(2) 0.059(3) -0.024(2)
C37 0.067(2) 0.0472(18) 0.106(3) -0.0045(19) 0.027(2) -0.0027(16)
C38 0.074(3) 0.101(4) 0.195(6) -0.051(4) 0.041(3) 0.009(3)

loop_
_atom_type_symbol
_atom_type_description
_atom_type_scat_dispersion_real
_atom_type_scat_dispersion_imag
_atom_type_scat_source
C C 0.0181 0.0091 'International Tables Vol C Tables 4.2.6.8 and 6.1.1.4'
H H 0.0000 0.0000 'International Tables Vol C Tables 4.2.6.8 and 6.1.1.4'
Cl Cl 0.3639 0.7018 'International Tables Vol C Tables 4.2.6.8 and 6.1.1.4'
N N 0.0311 0.0180 'International Tables Vol C Tables 4.2.6.8 and 6.1.1.4'
Ni Ni -3.0029 0.5091 'International Tables Vol C Tables 4.2.6.8 and 6.1.1.4'
O O 0.0492 0.0322 'International Tables Vol C Tables 4.2.6.8 and 6.1.1.4'

loop_
_exptl_crystal_face_index_h
_exptl_crystal_face_index_k
_exptl_crystal_face_index_l
_exptl_crystal_face_perp_dist
-1 0 0 0.0902
1 0 0 0.0902
0 3 -5 0.1100
0 -1 0 0.0878
0 1 0 0.1299
0 1 1 0.0997
0 0 -1 0.0982
0 -1 3 0.1044

loop_
_geom_angle_atom_site_label_1
_geom_angle_atom_site_label_2
_geom_angle_atom_site_label_3
_geom_angle
_geom_angle_site_symmetry_1
_geom_angle_site_symmetry_3
_geom_angle_publ_flag
N1 Ni1 N3 78.27(7) . . ?
N1 Ni1 N5 99.14(8) . . ?
N1 Ni1 N7 170.87(8) . . ?
N1 Ni1 N9 100.54(7) . . ?
N1 Ni1 N11 86.60(7) . . ?
N5 Ni1 N3 87.38(7) . . ?
N5 Ni1 N7 78.62(8) . . ?
N5 Ni1 N9 98.43(7) . . ?
N5 Ni1 N11 173.84(8) . . ?
N7 Ni1 N3 92.75(7) . . ?
N7 Ni1 N11 96.06(7) . . ?
N9 Ni1 N3 174.19(7) . . ?
N9 Ni1 N7 88.56(7) . . ?
N9 Ni1 N11 78.20(7) . . ?
N11 Ni1 N3 96.03(7) . . ?
C1 N1 Ni1 139.71(16) . . ?
C7 N1 Ni1 113.83(15) . . ?
C7 N1 C1 106.24(19) . . ?
C6 N2 C8 124.5(2) . . ?
C7 N2 C6 106.73(18) . . ?
C7 N2 C8 128.7(2) . . ?
C9 N3 Ni1 114.45(15) . . ?
C9 N3 C12 116.8(2) . . ?
C12 N3 Ni1 127.87(16) . . ?
C9 N4 C10 116.3(2) . . ?
C13 N5 Ni1 139.17(16) . . ?
C19 N5 Ni1 113.87(15) . . ?
C19 N5 C13 106.24(19) . . ?
C18 N6 C20 123.3(2) . . ?
C19 N6 C18 106.77(19) . . ?
C19 N6 C20 129.7(2) . . ?
C21 N7 Ni1 115.33(15) . . ?
C24 N7 Ni1 127.18(16) . . ?
C24 N7 C21 117.2(2) . . ?
C21 N8 C22 115.8(2) . . ?
C25 N9 Ni1 138.91(16) . . ?
C31 N9 Ni1 114.17(15) . . ?
C31 N9 C25 105.49(19) . . ?
C30 N10 C32 123.8(2) . . ?
C31 N10 C30 106.19(19) . . ?
C31 N10 C32 130.1(2) . . ?
C33 N11 Ni1 114.65(15) . . ?
C36 N11 Ni1 127.38(17) . . ?
C36 N11 C33 116.9(2) . . ?
C33 N12 C34 115.7(2) . . ?
N1 C1 C2 130.8(2) . . ?
N1 C1 C6 108.7(2) . . ?
C2 C1 C6 120.5(2) . . ?
C1 C2 H2 121.5 . . ?
C3 C2 C1 117.0(2) . . ?
C3 C2 H2 121.5 . . ?
C2 C3 H3 119.1 . . ?
C2 C3 C4 121.7(2) . . ?
C4 C3 H3 119.1 . . ?
C3 C4 H4 119.0 . . ?
C5 C4 C3 121.9(2) . . ?
C5 C4 H4 119.0 . . ?
C4 C5 H5 121.7 . . ?
C4 C5 C6 116.6(2) . . ?
C6 C5 H5 121.7 . . ?
N2 C6 C1 106.31(19) . . ?
N2 C6 C5 131.4(2) . . ?
C5 C6 C1 122.3(2) . . ?
N1 C7 N2 112.0(2) . . ?
N1 C7 C9 119.9(2) . . ?
N2 C7 C9 128.1(2) . . ?
N2 C8 H8A 109.5 . . ?
N2 C8 H8B 109.5 . . ?
N2 C8 H8C 109.5 . . ?
H8A C8 H8B 109.5 . . ?
H8A C8 H8C 109.5 . . ?
H8B C8 H8C 109.5 . . ?
N3 C9 C7 113.12(19) . . ?
N4 C9 N3 126.0(2) . . ?
N4 C9 C7 120.8(2) . . ?
N4 C10 H10 118.8 . . ?
N4 C10 C11 122.4(2) . . ?
C11 C10 H10 118.8 . . ?
C10 C11 H11 121.5 . . ?
C12 C11 C10 116.9(2) . . ?
C12 C11 H11 121.5 . . ?
N3 C12 C11 121.6(2) . . ?
N3 C12 H12 119.2 . . ?
C11 C12 H12 119.2 . . ?
N5 C13 C14 131.3(2) . . ?
N5 C13 C18 108.1(2) . . ?
C14 C13 C18 120.6(2) . . ?
C13 C14 H14 121.4 . . ?
C15 C14 C13 117.2(2) . . ?
C15 C14 H14 121.4 . . ?
C14 C15 H15 119.2 . . ?
C14 C15 C16 121.6(3) . . ?
C16 C15 H15 119.2 . . ?
C15 C16 H16 119.2 . . ?
C17 C16 C15 121.6(2) . . ?
C17 C16 H16 119.2 . . ?
C16 C17 H17 121.7 . . ?
C16 C17 C18 116.7(2) . . ?
C18 C17 H17 121.7 . . ?
N6 C18 C13 106.6(2) . . ?
N6 C18 C17 131.2(2) . . ?
C17 C18 C13 122.2(2) . . ?
N5 C19 N6 112.3(2) . . ?
N5 C19 C21 118.8(2) . . ?
N6 C19 C21 128.8(2) . . ?
N6 C20 H20A 109.5 . . ?
N6 C20 H20B 109.5 . . ?
N6 C20 H20C 109.5 . . ?
H20A C20 H20B 109.5 . . ?
H20A C20 H20C 109.5 . . ?
H20B C20 H20C 109.5 . . ?
N7 C21 C19 112.91(19) . . ?
N8 C21 N7 125.7(2) . . ?
N8 C21 C19 121.4(2) . . ?
N8 C22 H22 118.3 . . ?
N8 C22 C23 123.3(2) . . ?
C23 C22 H22 118.3 . . ?
C22 C23 H23 121.5 . . ?
C24 C23 C22 116.9(2) . . ?
C24 C23 H23 121.5 . . ?
N7 C24 C23 121.1(2) . . ?
N7 C24 H24 119.4 . . ?
C23 C24 H24 119.4 . . ?
N9 C25 C26 131.0(2) . . ?
N9 C25 C30 108.5(2) . . ?
C30 C25 C26 120.5(2) . . ?
C25 C26 H26 121.6 . . ?
C27 C26 C25 116.8(3) . . ?
C27 C26 H26 121.6 . . ?
C26 C27 H27 119.2 . . ?
C26 C27 C28 121.7(3) . . ?
C28 C27 H27 119.2 . . ?
C27 C28 H28 118.9 . . ?
C29 C28 C27 122.3(3) . . ?
C29 C28 H28 118.9 . . ?
C28 C29 H29 122.0 . . ?
C28 C29 C30 116.1(3) . . ?
C30 C29 H29 122.0 . . ?
N10 C30 C25 106.7(2) . . ?
N10 C30 C29 130.5(2) . . ?
C29 C30 C25 122.7(2) . . ?
N9 C31 N10 113.1(2) . . ?
N9 C31 C33 118.7(2) . . ?
N10 C31 C33 128.0(2) . . ?
N10 C32 H32A 109.5 . . ?
N10 C32 H32B 109.5 . . ?
N10 C32 H32C 109.5 . . ?
H32A C32 H32B 109.5 . . ?
H32A C32 H32C 109.5 . . ?
H32B C32 H32C 109.5 . . ?
N11 C33 C31 113.03(19) . . ?
N12 C33 N11 125.8(2) . . ?
N12 C33 C31 121.2(2) . . ?
N12 C34 H34 118.4 . . ?
N12 C34 C35 123.1(2) . . ?
C35 C34 H34 118.4 . . ?
C34 C35 H35 121.5 . . ?
C34 C35 C36 117.0(2) . . ?
C36 C35 H35 121.5 . . ?
N11 C36 C35 121.4(2) . . ?
N11 C36 H36 119.3 . . ?
C35 C36 H36 119.3 . . ?
O2 Cl1 O1 112.91(17) . . ?
O2 Cl1 O3 112.4(2) . . ?
O2 Cl1 O4 106.1(3) . . ?
O3 Cl1 O1 112.28(15) . . ?
O3 Cl1 O4 104.6(2) . . ?
O4 Cl1 O1 107.9(2) . . ?
O8A Cl2A O7A 104.8(5) . . ?
O8A Cl2A O5A 107.6(4) . . ?
O8A Cl2A O6A 116.0(6) . . ?
O5A Cl2A O7A 106.1(4) . . ?
O6A Cl2A O7A 108.8(5) . . ?
O6A Cl2A O5A 112.8(5) . . ?
O5B Cl2B O6B 107.2(9) . . ?
O5B Cl2B O7B 110.2(7) . . ?
O5B Cl2B O8B 118.5(9) . . ?
O6B Cl2B O7B 106.9(9) . . ?
O8B Cl2B O6B 103.2(9) . . ?
O8B Cl2B O7B 110.0(8) . . ?
N13 C37 C38 174.4(6) . . ?
C37 C38 H38A 109.5 . . ?
C37 C38 H38B 109.5 . . ?
C37 C38 H38C 109.5 . . ?
H38A C38 H38B 109.5 . . ?
H38A C38 H38C 109.5 . . ?
H38B C38 H38C 109.5 . . ?

loop_
_geom_bond_atom_site_label_1
_geom_bond_atom_site_label_2
_geom_bond_distance
_geom_bond_site_symmetry_2
_geom_bond_publ_flag
Ni1 N1 2.0620(19) . ?
Ni1 N3 2.1408(19) . ?
Ni1 N5 2.0672(19) . ?
Ni1 N7 2.0931(19) . ?
Ni1 N9 2.0771(19) . ?
Ni1 N11 2.1199(19) . ?
N1 C1 1.378(3) . ?
N1 C7 1.330(3) . ?
N2 C6 1.380(3) . ?
N2 C7 1.363(3) . ?
N2 C8 1.462(3) . ?
N3 C9 1.339(3) . ?
N3 C12 1.340(3) . ?
N4 C9 1.323(3) . ?
N4 C10 1.337(3) . ?
N5 C13 1.384(3) . ?
N5 C19 1.327(3) . ?
N6 C18 1.376(3) . ?
N6 C19 1.356(3) . ?
N6 C20 1.467(3) . ?
N7 C21 1.348(3) . ?
N7 C24 1.341(3) . ?
N8 C21 1.324(3) . ?
N8 C22 1.336(4) . ?
N9 C25 1.388(3) . ?
N9 C31 1.326(3) . ?
N10 C30 1.380(3) . ?
N10 C31 1.354(3) . ?
N10 C32 1.467(3) . ?
N11 C33 1.351(3) . ?
N11 C36 1.333(3) . ?
N12 C33 1.328(3) . ?
N12 C34 1.338(3) . ?
C1 C2 1.401(3) . ?
C1 C6 1.404(3) . ?
C2 H2 0.9500 . ?
C2 C3 1.380(4) . ?
C3 H3 0.9500 . ?
C3 C4 1.407(4) . ?
C4 H4 0.9500 . ?
C4 C5 1.373(4) . ?
C5 H5 0.9500 . ?
C5 C6 1.390(3) . ?
C7 C9 1.459(3) . ?
C8 H8A 0.9800 . ?
C8 H8B 0.9800 . ?
C8 H8C 0.9800 . ?
C10 H10 0.9500 . ?
C10 C11 1.385(4) . ?
C11 H11 0.9500 . ?
C11 C12 1.375(4) . ?
C12 H12 0.9500 . ?
C13 C14 1.396(4) . ?
C13 C18 1.406(3) . ?
C14 H14 0.9500 . ?
C14 C15 1.379(4) . ?
C15 H15 0.9500 . ?
C15 C16 1.414(4) . ?
C16 H16 0.9500 . ?
C16 C17 1.373(4) . ?
C17 H17 0.9500 . ?
C17 C18 1.393(3) . ?
C19 C21 1.466(3) . ?
C20 H20A 0.9800 . ?
C20 H20B 0.9800 . ?
C20 H20C 0.9800 . ?
C22 H22 0.9500 . ?
C22 C23 1.376(4) . ?
C23 H23 0.9500 . ?
C23 C24 1.376(3) . ?
C24 H24 0.9500 . ?
C25 C26 1.401(3) . ?
C25 C30 1.401(3) . ?
C26 H26 0.9500 . ?
C26 C27 1.384(4) . ?
C27 H27 0.9500 . ?
C27 C28 1.407(5) . ?
C28 H28 0.9500 . ?
C28 C29 1.372(4) . ?
C29 H29 0.9500 . ?
C29 C30 1.393(4) . ?
C31 C33 1.468(3) . ?
C32 H32A 0.9800 . ?
C32 H32B 0.9800 . ?
C32 H32C 0.9800 . ?
C34 H34 0.9500 . ?
C34 C35 1.372(4) . ?
C35 H35 0.9500 . ?
C35 C36 1.382(4) . ?
C36 H36 0.9500 . ?
Cl1 O1 1.415(2) . ?
Cl1 O2 1.391(3) . ?
Cl1 O3 1.399(2) . ?
Cl1 O4 1.402(3) . ?
Cl2A O8A 1.364(6) . ?
Cl2A O7A 1.482(6) . ?
Cl2A O5A 1.436(5) . ?
Cl2A O6A 1.378(5) . ?
Cl2B O5B 1.364(9) . ?
Cl2B O6B 1.426(10) . ?
Cl2B O7B 1.435(9) . ?
Cl2B O8B 1.418(10) . ?
N13 C37 1.108(5) . ?
C37 C38 1.422(6) . ?
C38 H38A 0.9800 . ?
C38 H38B 0.9800 . ?
C38 H38C 0.9800 . ?

loop_
_geom_torsion_atom_site_label_1
_geom_torsion_atom_site_label_2
_geom_torsion_atom_site_label_3
_geom_torsion_atom_site_label_4
_geom_torsion
_geom_torsion_site_symmetry_1
_geom_torsion_site_symmetry_2
_geom_torsion_site_symmetry_3
_geom_torsion_site_symmetry_4
_geom_torsion_publ_flag
Ni1 N1 C1 C2 5.6(4) . . . . ?
Ni1 N1 C1 C6 -174.19(17) . . . . ?
Ni1 N1 C7 N2 176.10(14) . . . . ?
Ni1 N1 C7 C9 -3.1(3) . . . . ?
Ni1 N3 C9 N4 171.70(18) . . . . ?
Ni1 N3 C9 C7 -7.0(2) . . . . ?
Ni1 N3 C12 C11 -169.76(19) . . . . ?
Ni1 N5 C13 C14 7.8(4) . . . . ?
Ni1 N5 C13 C18 -169.62(18) . . . . ?
Ni1 N5 C19 N6 173.80(15) . . . . ?
Ni1 N5 C19 C21 -3.3(3) . . . . ?
Ni1 N7 C21 N8 173.76(19) . . . . ?
Ni1 N7 C21 C19 -7.3(2) . . . . ?
Ni1 N7 C24 C23 -173.91(18) . . . . ?
Ni1 N9 C25 C26 12.6(4) . . . . ?
Ni1 N9 C25 C30 -164.76(18) . . . . ?
Ni1 N9 C31 N10 169.96(14) . . . . ?
Ni1 N9 C31 C33 -6.0(3) . . . . ?
Ni1 N11 C33 N12 167.56(19) . . . . ?
Ni1 N11 C33 C31 -11.6(2) . . . . ?
Ni1 N11 C36 C35 -166.6(2) . . . . ?
N1 C1 C2 C3 -179.1(2) . . . . ?
N1 C1 C6 N2 0.2(2) . . . . ?
N1 C1 C6 C5 -179.8(2) . . . . ?
N1 C7 C9 N3 6.9(3) . . . . ?
N1 C7 C9 N4 -171.8(2) . . . . ?
N2 C7 C9 N3 -172.2(2) . . . . ?
N2 C7 C9 N4 9.1(3) . . . . ?
N4 C10 C11 C12 0.7(4) . . . . ?
N5 C13 C14 C15 -175.6(2) . . . . ?
N5 C13 C18 N6 -0.6(2) . . . . ?
N5 C13 C18 C17 177.1(2) . . . . ?
N5 C19 C21 N7 7.1(3) . . . . ?
N5 C19 C21 N8 -173.8(2) . . . . ?
N6 C19 C21 N7 -169.5(2) . . . . ?
N6 C19 C21 N8 9.6(4) . . . . ?
N8 C22 C23 C24 -0.7(4) . . . . ?
N9 C25 C26 C27 -175.1(3) . . . . ?
N9 C25 C30 N10 -0.7(3) . . . . ?
N9 C25 C30 C29 176.3(2) . . . . ?
N9 C31 C33 N11 11.9(3) . . . . ?
N9 C31 C33 N12 -167.3(2) . . . . ?
N10 C31 C33 N11 -163.3(2) . . . . ?
N10 C31 C33 N12 17.4(4) . . . . ?
N12 C34 C35 C36 -0.3(5) . . . . ?
C1 N1 C7 N2 0.5(2) . . . . ?
C1 N1 C7 C9 -178.75(19) . . . . ?
C1 C2 C3 C4 -1.2(4) . . . . ?
C2 C1 C6 N2 -179.6(2) . . . . ?
C2 C1 C6 C5 0.4(3) . . . . ?
C2 C3 C4 C5 0.8(4) . . . . ?
C3 C4 C5 C6 0.3(4) . . . . ?
C4 C5 C6 N2 179.2(2) . . . . ?
C4 C5 C6 C1 -0.9(3) . . . . ?
C6 N2 C7 N1 -0.4(2) . . . . ?
C6 N2 C7 C9 178.8(2) . . . . ?
C6 C1 C2 C3 0.6(3) . . . . ?
C7 N1 C1 C2 179.3(2) . . . . ?
C7 N1 C1 C6 -0.4(2) . . . . ?
C7 N2 C6 C1 0.1(2) . . . . ?
C7 N2 C6 C5 -179.9(2) . . . . ?
C8 N2 C6 C1 -178.7(2) . . . . ?
C8 N2 C6 C5 1.2(4) . . . . ?
C8 N2 C7 N1 178.4(2) . . . . ?
C8 N2 C7 C9 -2.4(4) . . . . ?
C9 N3 C12 C11 -0.9(3) . . . . ?
C9 N4 C10 C11 -0.3(4) . . . . ?
C10 N4 C9 N3 -0.7(3) . . . . ?
C10 N4 C9 C7 177.9(2) . . . . ?
C10 C11 C12 N3 0.0(4) . . . . ?
C12 N3 C9 N4 1.3(3) . . . . ?
C12 N3 C9 C7 -177.36(19) . . . . ?
C13 N5 C19 N6 1.6(3) . . . . ?
C13 N5 C19 C21 -175.57(19) . . . . ?
C13 C14 C15 C16 -1.1(4) . . . . ?
C14 C13 C18 N6 -178.4(2) . . . . ?
C14 C13 C18 C17 -0.7(4) . . . . ?
C14 C15 C16 C17 -0.2(4) . . . . ?
C15 C16 C17 C18 1.1(4) . . . . ?
C16 C17 C18 N6 176.4(2) . . . . ?
C16 C17 C18 C13 -0.7(4) . . . . ?
C18 N6 C19 N5 -2.0(3) . . . . ?
C18 N6 C19 C21 174.8(2) . . . . ?
C18 C13 C14 C15 1.5(3) . . . . ?
C19 N5 C13 C14 176.9(2) . . . . ?
C19 N5 C13 C18 -0.5(2) . . . . ?
C19 N6 C18 C13 1.5(2) . . . . ?
C19 N6 C18 C17 -175.9(2) . . . . ?
C20 N6 C18 C13 176.4(2) . . . . ?
C20 N6 C18 C17 -1.0(4) . . . . ?
C20 N6 C19 N5 -176.4(2) . . . . ?
C20 N6 C19 C21 0.4(4) . . . . ?
C21 N7 C24 C23 -0.5(3) . . . . ?
C21 N8 C22 C23 -0.2(4) . . . . ?
C22 N8 C21 N7 0.8(4) . . . . ?
C22 N8 C21 C19 -178.1(2) . . . . ?
C22 C23 C24 N7 1.0(4) . . . . ?
C24 N7 C21 N8 -0.4(3) . . . . ?
C24 N7 C21 C19 178.55(19) . . . . ?
C25 N9 C31 N10 0.9(3) . . . . ?
C25 N9 C31 C33 -175.02(19) . . . . ?
C25 C26 C27 C28 -0.6(5) . . . . ?
C26 C25 C30 N10 -178.5(2) . . . . ?
C26 C25 C30 C29 -1.5(4) . . . . ?
C26 C27 C28 C29 -1.4(5) . . . . ?
C27 C28 C29 C30 2.0(5) . . . . ?
C28 C29 C30 N10 175.7(3) . . . . ?
C28 C29 C30 C25 -0.5(4) . . . . ?
C30 N10 C31 N9 -1.4(3) . . . . ?
C30 N10 C31 C33 174.1(2) . . . . ?
C30 C25 C26 C27 2.0(4) . . . . ?
C31 N9 C25 C26 177.3(3) . . . . ?
C31 N9 C25 C30 -0.1(2) . . . . ?
C31 N10 C30 C25 1.2(2) . . . . ?
C31 N10 C30 C29 -175.4(3) . . . . ?
C32 N10 C30 C25 -179.2(2) . . . . ?
C32 N10 C30 C29 4.1(4) . . . . ?
C32 N10 C31 N9 179.1(2) . . . . ?
C32 N10 C31 C33 -5.4(4) . . . . ?
C33 N11 C36 C35 1.0(4) . . . . ?
C33 N12 C34 C35 -0.2(4) . . . . ?
C34 N12 C33 N11 1.2(4) . . . . ?
C34 N12 C33 C31 -179.6(2) . . . . ?
C34 C35 C36 N11 -0.1(4) . . . . ?
C36 N11 C33 N12 -1.6(3) . . . . ?
C36 N11 C33 C31 179.2(2) . . . . ?

loop_
_exptl_oxdiff_crystal_face_indexfrac_h
_exptl_oxdiff_crystal_face_indexfrac_k
_exptl_oxdiff_crystal_face_indexfrac_l
_exptl_oxdiff_crystal_face_x
_exptl_oxdiff_crystal_face_y
_exptl_oxdiff_crystal_face_z
-0.9993 -0.0002 -0.0022 -0.1543 -0.0264 0.0448
0.9993 0.0002 0.0022 0.1543 0.0264 -0.0448
0.0018 2.9941 -4.9954 -0.1630 -0.0474 -0.4206
-0.0002 -0.9990 0.0002 0.0191 -0.0570 0.0321
0.0002 0.9990 -0.0002 -0.0191 0.0570 -0.0321
0.0000 0.9996 0.9988 0.0021 0.1007 0.0328
0.0002 -0.0006 -0.9990 -0.0212 -0.0437 -0.0649
-0.0009 -0.9972 2.9971 0.0825 0.0741 0.2267
